data_7133392
loop_
_publ_author_name
'Potempa, Kinga'
'Paliwoda, Damian'
'Jarzembska, Katarzyna N.'
'Kami&#x144;ski, Rados&#x142;aw'
'Kr&#xf3;wczy&#x144;ski, Adam'
'Borowski, Patryk'
'Hanfland, Michael'

_publ_section_title
;
 Pressure-induced single-crystal-to-single-crystal nitrite ligand
 isomerisation accompanied by a piezochromic effect.
;
_journal_issue 69
_journal_name_full 'Chemical communications (Cambridge, England)'
_journal_page_first 9194
_journal_page_last 9197
_journal_paper_doi 10.1039/d4cc02898h
_journal_volume 60
_journal_year 2024
_chemical_formula_moiety 'C15 H16 N6 Ni O4'
_chemical_formula_sum 'C15 H16 N6 Ni O4'
_chemical_formula_weight 403.05
_space_group_crystal_system monoclinic
_space_group_IT_number 9
_space_group_name_Hall 'C -2yc'
_space_group_name_H-M_alt 'C 1 c 1'
_atom_sites_solution_hydrogens geom
_audit_creation_date 2024-04-19
_audit_creation_method
;
Olex2 1.5
(compiled 2024.02.16 svn.r378c4104 for OlexSys, GUI svn.r6928)
;
_audit_update_record
;
2024-05-02 deposited with the CCDC.	2024-07-23 downloaded from the CCDC.
;
_cell_angle_alpha 90
_cell_angle_beta 110.52(3)
_cell_angle_gamma 90
_cell_formula_units_Z 4
_cell_length_a 13.385(3)
_cell_length_b 9.559(2)
_cell_length_c 13.218(3)
_cell_measurement_reflns_used 408
_cell_measurement_temperature 293
_cell_measurement_theta_max 19.2940
_cell_measurement_theta_min 1.6200
_cell_volume 1583.9(7)
_computing_molecular_graphics 'Olex2 1.5 (Dolomanov et al., 2009)'
_computing_publication_material 'Olex2 1.5 (Dolomanov et al., 2009)'
_computing_structure_refinement 'XL  (Sheldrick, 2008)'
_diffrn_ambient_temperature 293
_diffrn_detector_area_resol_mean 13.3333
_diffrn_measured_fraction_theta_full 0.532
_diffrn_measured_fraction_theta_max 0.296
_diffrn_measurement_device_type 'esperanto CrysAlisPro umported from ESRF ID15B beamline'
_diffrn_measurement_method '\w scans'
_diffrn_radiation_type synchrotron
_diffrn_radiation_wavelength 0.40965
_diffrn_reflns_av_R_equivalents 0.0258
_diffrn_reflns_av_unetI/netI 0.0536
_diffrn_reflns_Laue_measured_fraction_full 0.532
_diffrn_reflns_Laue_measured_fraction_max 0.296
_diffrn_reflns_limit_h_max 19
_diffrn_reflns_limit_h_min -17
_diffrn_reflns_limit_k_max 11
_diffrn_reflns_limit_k_min -12
_diffrn_reflns_limit_l_max 16
_diffrn_reflns_limit_l_min -17
_diffrn_reflns_number 2036
_diffrn_reflns_point_group_measured_fraction_full 0.418
_diffrn_reflns_point_group_measured_fraction_max 0.221
_diffrn_reflns_theta_full 14.229
_diffrn_reflns_theta_max 21.245
_diffrn_reflns_theta_min 1.631
_diffrn_source synchrotron
_exptl_absorpt_coefficient_mu 0.292
_exptl_absorpt_correction_T_max 1.00000
_exptl_absorpt_correction_T_min 0.70548
_exptl_absorpt_correction_type multi-scan
_exptl_absorpt_process_details
;
CrysAlisPro 1.171.42.49 (Rigaku Oxford Diffraction, 2022)
Empirical absorption correction using spherical harmonics,
implemented in SCALE3 ABSPACK scaling algorithm.
;
_exptl_crystal_colour piezochromic
_exptl_crystal_density_diffrn 1.690
_exptl_crystal_description plate
_exptl_crystal_F_000 832
_exptl_crystal_size_max 0.13
_exptl_crystal_size_mid 0.07
_exptl_crystal_size_min 0.02
_refine_diff_density_max 0.713
_refine_diff_density_min -0.896
_refine_diff_density_rms 0.078
_refine_ls_abs_structure_details
;
 Flack x determined using 538 quotients [(I+)-(I-)]/[(I+)+(I-)]
 (Parsons, Flack and Wagner, Acta Cryst. B69 (2013) 249-259).
;
_refine_ls_abs_structure_Flack 0.41(9)
_refine_ls_extinction_method none
_refine_ls_goodness_of_fit_ref 1.069
_refine_ls_hydrogen_treatment constr
_refine_ls_matrix_type full
_refine_ls_number_parameters 249
_refine_ls_number_reflns 2024
_refine_ls_number_restraints 229
_refine_ls_restrained_S_all 1.041
_refine_ls_R_factor_all 0.0632
_refine_ls_R_factor_gt 0.0550
_refine_ls_shift/su_max 0.000
_refine_ls_shift/su_mean 0.000
_refine_ls_structure_factor_coef Fsqd
_refine_ls_weighting_details 'w=1/[\s^2^(Fo^2^)+(0.0970P)^2^+2.2305P] where P=(Fo^2^+2Fc^2^)/3'
_refine_ls_weighting_scheme calc
_refine_ls_wR_factor_gt 0.1506
_refine_ls_wR_factor_ref 0.1598
_reflns_Friedel_coverage 0.488
_reflns_Friedel_fraction_full 0.304
_reflns_Friedel_fraction_max 0.145
_reflns_number_gt 1736
_reflns_number_total 2024
_reflns_threshold_expression 'I > 2\s(I)'
_cod_data_source_file d4cc02898h2.cif
_cod_data_source_block Ni-diONO-03-I
_cod_depositor_comments 'Adding full bibliography for 7133389--7133407.cif.'
_cod_database_code 7133392
_shelx_shelxl_version_number 2018/3
_shelx_space_group_comment
;
The symmetry employed for this shelxl refinement is uniquely defined
by the following loop, which should always be used as a source of
symmetry information in preference to the above space-group names.
They are only intended as comments.
;
_olex2_refinement_description
;
1. Fixed Uiso
 At 1.2 times of:
  All C(H) groups, All C(H,H) groups
2. Shared sites
{C7A, C7B}
{C9A, C9B}
3. Restrained distances
 Ni1-O3A \\sim Ni1-O3B
 with sigma of 0.02
 O3A-N2A \\sim O3B-N2B
 with sigma of 0.02
 O4A-N2A \\sim O4B-N2B
 with sigma of 0.02
 Ni1-N2A \\sim Ni1-N2B
 with sigma of 0.04
 O3A-O4A \\sim O3B-O4B
 with sigma of 0.04
4. Uiso/Uaniso restraints and constraints
C8B \\sim C8A: within 2A with sigma of 0.001 and sigma for terminal atoms of
0.002 within 2A
O3B \\sim O3A: within 2A with sigma of 0.001 and sigma for terminal atoms of
0.002 within 2A
N2A \\sim N2B: within 2A with sigma of 0.001 and sigma for terminal atoms of
0.002 within 2A
O4A \\sim O4B: within 2A with sigma of 0.001 and sigma for terminal atoms of
0.002 within 2A
O3B \\sim N2B \\sim O4B: within 2A with sigma of 0.001 and sigma for terminal
atoms of 0.002 within 2A
N3 \\sim C1 \\sim C2 \\sim C3 \\sim C4 \\sim C5: within 2A with sigma of 0.001
and sigma for terminal atoms of 0.002 within 2A
N6 \\sim C11 \\sim C12 \\sim C13 \\sim C14 \\sim C15: within 2A with sigma of
0.001 and sigma for terminal atoms of 0.002 within 2A
O2 \\sim N1 \\sim O1: within 2A with sigma of 0.01 and sigma for terminal atoms
of 0.02 within 2A
Uanis(O1) \\sim Ueq, Uanis(O2) \\sim Ueq, Uanis(N1) \\sim Ueq: with sigma of
0.01 and sigma for terminal atoms of 0.02
Uanis(O3A) \\sim Ueq, Uanis(O4A) \\sim Ueq, Uanis(N2A) \\sim Ueq: with sigma of
0.01 and sigma for terminal atoms of 0.02
Uanis(C8B) \\sim Ueq, Uanis(C9A) \\sim Ueq, Uanis(C8A) \\sim Ueq, Uanis(C7A)
\\sim Ueq: with sigma of 0.001 and sigma for terminal atoms of 0.002
Uanis(O3B) \\sim Ueq, Uanis(N2B) \\sim Ueq, Uanis(O4B) \\sim Ueq: with sigma of
0.01 and sigma for terminal atoms of 0.02
Uanis(N4) \\sim Ueq, Uanis(C6) \\sim Ueq, Uanis(N5) \\sim Ueq, Uanis(C10) \\sim
Ueq: with sigma of 0.01 and sigma for terminal atoms of 0.02
Uanis(C7A) = Uanis(C7B)
Uanis(C9A) = Uanis(C9B)
5. Others
 Sof(C7B)=Sof(H7BA)=Sof(H7BB)=Sof(C8B)=Sof(H8BA)=Sof(H8BB)=Sof(C9B)=Sof(H9BA)=
 Sof(H9BB)=1-FVAR(1)
 Sof(C7A)=Sof(H7AA)=Sof(H7AB)=Sof(C8A)=Sof(H8AA)=Sof(H8AB)=Sof(C9A)=Sof(H9AA)=
 Sof(H9AB)=FVAR(1)
 Sof(O3B)=Sof(O4B)=Sof(N2B)=1-FVAR(2)
 Sof(O3A)=Sof(O4A)=Sof(N2A)=FVAR(2)
6.a Secondary CH2 refined with riding coordinates:
 C7A(H7AA,H7AB), C8A(H8AA,H8AB), C9A(H9AA,H9AB), C7B(H7BA,H7BB), C8B(H8BA,
 H8BB), C9B(H9BA,H9BB)
6.b Aromatic/amide H refined with riding coordinates:
 C1(H1), C2(H2), C3(H3), C4(H4), C12(H12), C13(H13), C14(H14), C15(H15),
 C6(H6), C10(H10)
6.c Fitted hexagon refined as free rotating group:
 N3(C1,C2,C3,C4,C5), N6(C11,C12,C13,C14,C15)
;
_olex2_submission_special_instructions 'No special instructions were received'

loop_
_space_group_symop_operation_xyz
'x, y, z'
'x, -y, z+1/2'
'x+1/2, y+1/2, z'
'x+1/2, -y+1/2, z+1/2'

loop_
_atom_site_label
_atom_site_type_symbol
_atom_site_fract_x
_atom_site_fract_y
_atom_site_fract_z
_atom_site_U_iso_or_equiv
_atom_site_adp_type
_atom_site_occupancy
_atom_site_site_symmetry_order
_atom_site_calc_flag
_atom_site_refinement_flags_posn
_atom_site_refinement_flags_adp
_atom_site_refinement_flags_occupancy
_atom_site_disorder_assembly
_atom_site_disorder_group
Ni1 Ni 0.4993(3) 0.28758(7) 0.2568(2) 0.0294(2) Uani 1 1 d D . . . .
O1 O 0.3592(10) 0.2666(14) 0.2898(9) 0.0372(19) Uani 1 1 d . U . . .
O2 O 0.2534(15) 0.336(2) 0.3607(15) 0.077(4) Uani 1 1 d . U . . .
N1 N 0.3359(15) 0.353(2) 0.3441(14) 0.051(3) Uani 1 1 d . U . . .
O3A O 0.6346(12) 0.2607(17) 0.2234(11) 0.043(2) Uani 0.932(13) 1 d D U P A 3
O4A O 0.7464(12) 0.3321(16) 0.1514(11) 0.048(2) Uani 0.932(13) 1 d D U P A 3
N2A N 0.6638(15) 0.3540(18) 0.1652(14) 0.044(2) Uani 0.932(13) 1 d D U P A 3
O3B O 0.642(5) 0.322(10) 0.240(8) 0.043(2) Uani 0.068(13) 1 d D U P A 4
O4B O 0.755(8) 0.273(12) 0.164(10) 0.046(2) Uani 0.068(13) 1 d D U P A 4
N2B N 0.684(7) 0.231(9) 0.193(10) 0.044(2) Uani 0.068(13) 1 d D U P A 4
N3 N 0.4233(5) 0.1610(7) 0.1207(4) 0.0337(12) Uani 1 1 d G U . . .
C1 C 0.4196(6) 0.0157(7) 0.1168(4) 0.0367(12) Uani 1 1 d G U . . .
H1 H 0.445228 -0.036028 0.180278 0.044 Uiso 1 1 calc R U . . .
C2 C 0.3778(7) -0.0523(5) 0.0179(5) 0.0383(12) Uani 1 1 d G U . . .
H2 H 0.375314 -0.149526 0.015203 0.046 Uiso 1 1 calc R U . . .
C3 C 0.3395(8) 0.0250(7) -0.0771(4) 0.0381(12) Uani 1 1 d G U . . .
H3 H 0.311485 -0.020524 -0.143241 0.046 Uiso 1 1 calc R U . . .
C4 C 0.3432(8) 0.1703(7) -0.0731(4) 0.0365(12) Uani 1 1 d G U . . .
H4 H 0.317568 0.221976 -0.136612 0.044 Uiso 1 1 calc R U . . .
C5 C 0.3850(6) 0.2383(5) 0.0258(5) 0.0346(12) Uani 1 1 d G U . . .
N4 N 0.4374(11) 0.4330(14) 0.1432(10) 0.037(3) Uani 1 1 d . U . . .
N5 N 0.5623(9) 0.4370(13) 0.3778(9) 0.029(2) Uani 1 1 d . U . . .
N6 N 0.5747(5) 0.1578(7) 0.3925(4) 0.0360(12) Uani 1 1 d G U . . .
C11 C 0.6087(6) 0.2434(6) 0.4832(5) 0.0369(12) Uani 1 1 d G U . . .
C12 C 0.6550(8) 0.1847(7) 0.5853(4) 0.0383(12) Uani 1 1 d G U . . .
H12 H 0.677780 0.241924 0.645977 0.046 Uiso 1 1 calc R U . . .
C13 C 0.6672(8) 0.0405(7) 0.5966(4) 0.0394(12) Uani 1 1 d G U . . .
H13 H 0.698129 0.001225 0.664848 0.047 Uiso 1 1 calc R U . . .
C14 C 0.6331(7) -0.0451(6) 0.5058(5) 0.0391(13) Uani 1 1 d G U . . .
H14 H 0.641284 -0.141560 0.513378 0.047 Uiso 1 1 calc R U . . .
C15 C 0.5869(5) 0.0136(7) 0.4038(4) 0.0384(12) Uani 1 1 d G U . . .
H15 H 0.564089 -0.043645 0.343038 0.046 Uiso 1 1 calc R U . . .
C6 C 0.3991(15) 0.3905(19) 0.0483(13) 0.055(4) Uani 1 1 d . U . . .
H6 H 0.379271 0.454166 -0.008535 0.066 Uiso 1 1 calc R U . . .
C7A C 0.4374(13) 0.5873(16) 0.1545(12) 0.044(3) Uani 0.38(4) 1 d . U P B 1
H7AA H 0.495767 0.625972 0.135963 0.052 Uiso 0.38(4) 1 calc R U P B 1
H7AB H 0.371388 0.624289 0.103575 0.052 Uiso 0.38(4) 1 calc R U P B 1
C8A C 0.447(3) 0.630(3) 0.255(2) 0.038(2) Uani 0.38(4) 1 d . U P B 1
H8AA H 0.384961 0.595998 0.269251 0.046 Uiso 0.38(4) 1 calc R U P B 1
H8AB H 0.443100 0.731046 0.253833 0.046 Uiso 0.38(4) 1 calc R U P B 1
C9A C 0.5481(14) 0.5884(17) 0.3563(13) 0.047(3) Uani 0.38(4) 1 d . U P B 1
H9AA H 0.611309 0.624559 0.345569 0.057 Uiso 0.38(4) 1 calc R U P B 1
H9AB H 0.542606 0.633866 0.419785 0.057 Uiso 0.38(4) 1 calc R U P B 1
C7B C 0.4374(13) 0.5873(16) 0.1545(12) 0.044(3) Uani 0.62(4) 1 d . . P B 2
H7BA H 0.432893 0.631233 0.086839 0.052 Uiso 0.62(4) 1 calc R U P B 2
H7BB H 0.376017 0.616428 0.172124 0.052 Uiso 0.62(4) 1 calc R U P B 2
C8B C 0.5358(16) 0.6308(18) 0.2404(14) 0.038(2) Uani 0.62(4) 1 d . U P B 2
H8BA H 0.540897 0.731867 0.237961 0.045 Uiso 0.62(4) 1 calc R U P B 2
H8BB H 0.595711 0.592375 0.224313 0.045 Uiso 0.62(4) 1 calc R U P B 2
C9B C 0.5481(14) 0.5884(17) 0.3563(13) 0.047(3) Uani 0.62(4) 1 d . . P B 2
H9BA H 0.609050 0.637180 0.406158 0.057 Uiso 0.62(4) 1 calc R U P B 2
H9BB H 0.485273 0.618930 0.370789 0.057 Uiso 0.62(4) 1 calc R U P B 2
C10 C 0.6079(11) 0.3854(12) 0.4707(8) 0.029(2) Uani 1 1 d . U . . .
H10 H 0.640487 0.443204 0.529671 0.035 Uiso 1 1 calc R U . . .

loop_
_atom_site_aniso_label
_atom_site_aniso_U_11
_atom_site_aniso_U_22
_atom_site_aniso_U_33
_atom_site_aniso_U_23
_atom_site_aniso_U_13
_atom_site_aniso_U_12
Ni1 0.0348(4) 0.0254(5) 0.0274(4) 0.0007(7) 0.0100(3) 0.0006(8)
O1 0.035(4) 0.042(5) 0.038(4) -0.006(3) 0.017(3) -0.001(3)
O2 0.062(8) 0.103(10) 0.080(8) -0.001(7) 0.046(7) 0.014(6)
N1 0.048(5) 0.059(6) 0.050(5) -0.013(4) 0.023(4) -0.005(4)
O3A 0.047(4) 0.046(4) 0.042(4) 0.006(3) 0.023(3) 0.001(3)
O4A 0.049(4) 0.052(5) 0.049(4) 0.002(3) 0.027(4) 0.000(3)
N2A 0.047(4) 0.048(4) 0.043(4) 0.006(3) 0.023(3) 0.001(3)
O3B 0.047(4) 0.047(4) 0.042(4) 0.006(3) 0.023(3) 0.001(3)
O4B 0.048(4) 0.050(5) 0.046(4) 0.004(3) 0.025(4) 0.001(3)
N2B 0.047(4) 0.048(4) 0.043(4) 0.006(3) 0.023(3) 0.001(3)
N3 0.040(3) 0.021(3) 0.039(3) -0.0040(15) 0.0128(19) -0.0060(17)
C1 0.043(3) 0.023(3) 0.042(3) -0.0054(15) 0.0114(19) -0.0067(18)
C2 0.044(3) 0.024(3) 0.043(3) -0.0055(15) 0.010(2) -0.0054(18)
C3 0.043(3) 0.025(3) 0.042(3) -0.0052(15) 0.0100(19) -0.0044(18)
C4 0.042(3) 0.024(3) 0.041(3) -0.0035(15) 0.0109(19) -0.0052(18)
C5 0.040(3) 0.022(3) 0.040(3) -0.0035(15) 0.0121(19) -0.0056(18)
N4 0.043(6) 0.028(7) 0.039(5) 0.008(4) 0.014(4) 0.005(4)
N5 0.035(5) 0.025(6) 0.030(5) -0.005(3) 0.013(4) -0.002(4)
N6 0.030(3) 0.056(4) 0.020(3) -0.0011(16) 0.0070(18) -0.0002(19)
C11 0.030(3) 0.057(4) 0.021(3) -0.0010(16) 0.0064(18) -0.001(2)
C12 0.031(3) 0.058(4) 0.023(3) -0.0011(16) 0.0061(18) 0.000(2)
C13 0.033(3) 0.059(4) 0.023(3) -0.0001(16) 0.0058(18) 0.000(2)
C14 0.033(3) 0.058(4) 0.023(2) 0.0003(16) 0.0062(18) 0.0003(19)
C15 0.032(3) 0.058(4) 0.023(3) -0.0012(16) 0.0062(18) 0.0006(19)
C6 0.046(7) 0.046(9) 0.066(9) 0.021(6) 0.011(6) 0.006(6)
C7A 0.044(3) 0.043(3) 0.044(3) 0.0004(12) 0.0152(15) -0.0004(13)
C8A 0.038(2) 0.038(2) 0.038(2) 0.0000(11) 0.0134(13) 0.0000(11)
C9A 0.048(4) 0.047(4) 0.047(4) -0.0008(12) 0.0164(17) 0.0000(13)
C7B 0.044(3) 0.043(3) 0.044(3) 0.0004(12) 0.0152(15) -0.0004(13)
C8B 0.038(2) 0.038(2) 0.038(2) 0.0000(11) 0.0136(13) 0.0000(11)
C9B 0.048(4) 0.047(4) 0.047(4) -0.0008(12) 0.0164(17) 0.0000(13)
C10 0.036(5) 0.029(6) 0.021(4) -0.003(3) 0.008(3) -0.005(3)

loop_
_atom_type_symbol
_atom_type_description
_atom_type_scat_dispersion_real
_atom_type_scat_dispersion_imag
_atom_type_scat_source
C C -0.0011 0.0005 'International Tables Vol C Tables 4.2.6.8 and 6.1.1.4'
H H 0.0000 0.0000 'International Tables Vol C Tables 4.2.6.8 and 6.1.1.4'
N N -0.0016 0.0010 'International Tables Vol C Tables 4.2.6.8 and 6.1.1.4'
Ni Ni 0.1705 0.4035 'International Tables Vol C Tables 4.2.6.8 and 6.1.1.4'
O O -0.0014 0.0018 'International Tables Vol C Tables 4.2.6.8 and 6.1.1.4'

loop_
_geom_angle_atom_site_label_1
_geom_angle_atom_site_label_2
_geom_angle_atom_site_label_3
_geom_angle
_geom_angle_site_symmetry_1
_geom_angle_site_symmetry_3
_geom_angle_publ_flag
O1 Ni1 N3 85.5(4) . . ?
O1 Ni1 N5 93.3(4) . . ?
O1 Ni1 N6 87.9(5) . . ?
O3A Ni1 O1 167.1(3) . . ?
O3A Ni1 N3 86.7(5) . . ?
O3A Ni1 N5 95.9(6) . . ?
O3A Ni1 N6 85.0(5) . . ?
O3B Ni1 O1 173(2) . . ?
O3B Ni1 N3 101(2) . . ?
O3B Ni1 N5 80(2) . . ?
O3B Ni1 N6 90(3) . . ?
N3 Ni1 N6 109.23(14) . . ?
N4 Ni1 O1 93.3(6) . . ?
N4 Ni1 O3A 95.3(6) . . ?
N4 Ni1 O3B 88(3) . . ?
N4 Ni1 N3 79.0(5) . . ?
N4 Ni1 N5 92.8(2) . . ?
N4 Ni1 N6 171.7(5) . . ?
N5 Ni1 N3 171.7(4) . . ?
N5 Ni1 N6 78.9(4) . . ?
N1 O1 Ni1 120.0(15) . . ?
O1 N1 O2 117(2) . . ?
N2A O3A Ni1 120.7(15) . . ?
O4A N2A O3A 116.5(19) . . ?
N2B O3B Ni1 122(4) . . ?
O4B N2B O3B 117(5) . . ?
C1 N3 Ni1 127.3(4) . . ?
C1 N3 C5 120.0 . . ?
C5 N3 Ni1 112.3(3) . . ?
N3 C1 H1 120.0 . . ?
N3 C1 C2 120.0 . . ?
C2 C1 H1 120.0 . . ?
C1 C2 H2 120.0 . . ?
C3 C2 C1 120.0 . . ?
C3 C2 H2 120.0 . . ?
C2 C3 H3 120.0 . . ?
C4 C3 C2 120.0 . . ?
C4 C3 H3 120.0 . . ?
C3 C4 H4 120.0 . . ?
C5 C4 C3 120.0 . . ?
C5 C4 H4 120.0 . . ?
N3 C5 C6 111.1(7) . . ?
C4 C5 N3 120.0 . . ?
C4 C5 C6 128.9(7) . . ?
C6 N4 Ni1 116.4(12) . . ?
C6 N4 C7A 114.3(13) . . ?
C6 N4 C7B 114.3(13) . . ?
C7A N4 Ni1 129.1(10) . . ?
C7B N4 Ni1 129.1(10) . . ?
C9A N5 Ni1 122.3(9) . . ?
C9B N5 Ni1 122.3(9) . . ?
C10 N5 Ni1 113.9(10) . . ?
C10 N5 C9A 123.8(13) . . ?
C10 N5 C9B 123.8(13) . . ?
C11 N6 Ni1 107.5(4) . . ?
C11 N6 C15 120.0 . . ?
C15 N6 Ni1 132.3(4) . . ?
N6 C11 C12 120.0 . . ?
C10 C11 N6 119.6(6) . . ?
C10 C11 C12 120.0(6) . . ?
C11 C12 H12 120.0 . . ?
C11 C12 C13 120.0 . . ?
C13 C12 H12 120.0 . . ?
C12 C13 H13 120.0 . . ?
C12 C13 C14 120.0 . . ?
C14 C13 H13 120.0 . . ?
C13 C14 H14 120.0 . . ?
C15 C14 C13 120.0 . . ?
C15 C14 H14 120.0 . . ?
N6 C15 H15 120.0 . . ?
C14 C15 N6 120.0 . . ?
C14 C15 H15 120.0 . . ?
C5 C6 H6 120.0 . . ?
N4 C6 C5 120.0(13) . . ?
N4 C6 H6 120.0 . . ?
N4 C7A H7AA 108.9 . . ?
N4 C7A H7AB 108.9 . . ?
H7AA C7A H7AB 107.8 . . ?
C8A C7A N4 113.2(17) . . ?
C8A C7A H7AA 108.9 . . ?
C8A C7A H7AB 108.9 . . ?
C7A C8A H8AA 107.0 . . ?
C7A C8A H8AB 107.0 . . ?
C7A C8A C9A 121(2) . . ?
H8AA C8A H8AB 106.8 . . ?
C9A C8A H8AA 107.0 . . ?
C9A C8A H8AB 107.0 . . ?
N5 C9A C8A 115.0(17) . . ?
N5 C9A H9AA 108.5 . . ?
N5 C9A H9AB 108.5 . . ?
C8A C9A H9AA 108.5 . . ?
C8A C9A H9AB 108.5 . . ?
H9AA C9A H9AB 107.5 . . ?
N4 C7B H7BA 109.9 . . ?
N4 C7B H7BB 109.9 . . ?
H7BA C7B H7BB 108.3 . . ?
C8B C7B N4 109.1(14) . . ?
C8B C7B H7BA 109.9 . . ?
C8B C7B H7BB 109.9 . . ?
C7B C8B H8BA 108.1 . . ?
C7B C8B H8BB 108.1 . . ?
C7B C8B C9B 116.7(15) . . ?
H8BA C8B H8BB 107.3 . . ?
C9B C8B H8BA 108.1 . . ?
C9B C8B H8BB 108.1 . . ?
N5 C9B C8B 114.3(13) . . ?
N5 C9B H9BA 108.7 . . ?
N5 C9B H9BB 108.7 . . ?
C8B C9B H9BA 108.7 . . ?
C8B C9B H9BB 108.7 . . ?
H9BA C9B H9BB 107.6 . . ?
N5 C10 C11 119.0(10) . . ?
N5 C10 H10 120.5 . . ?
C11 C10 H10 120.5 . . ?

loop_
_geom_bond_atom_site_label_1
_geom_bond_atom_site_label_2
_geom_bond_distance
_geom_bond_site_symmetry_2
_geom_bond_publ_flag
Ni1 O1 2.079(14) . ?
Ni1 O3A 2.025(16) . ?
Ni1 O3B 2.02(3) . ?
Ni1 N3 2.110(5) . ?
Ni1 N4 2.001(12) . ?
Ni1 N5 2.089(11) . ?
Ni1 N6 2.122(5) . ?
O1 N1 1.21(2) . ?
O2 N1 1.21(3) . ?
O3A N2A 1.32(2) . ?
O4A N2A 1.20(2) . ?
O3B N2B 1.32(3) . ?
O4B N2B 1.20(3) . ?
N3 C1 1.3900 . ?
N3 C5 1.3900 . ?
C1 H1 0.9300 . ?
C1 C2 1.3900 . ?
C2 H2 0.9300 . ?
C2 C3 1.3900 . ?
C3 H3 0.9300 . ?
C3 C4 1.3900 . ?
C4 H4 0.9300 . ?
C4 C5 1.3900 . ?
C5 C6 1.484(19) . ?
N4 C6 1.25(2) . ?
N4 C7A 1.48(2) . ?
N4 C7B 1.48(2) . ?
N5 C9A 1.47(2) . ?
N5 C9B 1.47(2) . ?
N5 C10 1.265(15) . ?
N6 C11 1.3900 . ?
N6 C15 1.3900 . ?
C11 C12 1.3900 . ?
C11 C10 1.367(13) . ?
C12 H12 0.9300 . ?
C12 C13 1.3900 . ?
C13 H13 0.9300 . ?
C13 C14 1.3900 . ?
C14 H14 0.9300 . ?
C14 C15 1.3900 . ?
C15 H15 0.9300 . ?
C6 H6 0.9300 . ?
C7A H7AA 0.9700 . ?
C7A H7AB 0.9700 . ?
C7A C8A 1.36(3) . ?
C8A H8AA 0.9700 . ?
C8A H8AB 0.9700 . ?
C8A C9A 1.58(4) . ?
C9A H9AA 0.9700 . ?
C9A H9AB 0.9700 . ?
C7B H7BA 0.9700 . ?
C7B H7BB 0.9700 . ?
C7B C8B 1.47(2) . ?
C8B H8BA 0.9700 . ?
C8B H8BB 0.9700 . ?
C8B C9B 1.54(2) . ?
C9B H9BA 0.9700 . ?
C9B H9BB 0.9700 . ?
C10 H10 0.9300 . ?

loop_
_geom_torsion_atom_site_label_1
_geom_torsion_atom_site_label_2
_geom_torsion_atom_site_label_3
_geom_torsion_atom_site_label_4
_geom_torsion
_geom_torsion_site_symmetry_1
_geom_torsion_site_symmetry_2
_geom_torsion_site_symmetry_3
_geom_torsion_site_symmetry_4
_geom_torsion_publ_flag
Ni1 O1 N1 O2 179.9(13) . . . . ?
Ni1 O3A N2A O4A 178.1(11) . . . . ?
Ni1 O3B N2B O4B 163(11) . . . . ?
Ni1 N3 C1 C2 -171.8(7) . . . . ?
Ni1 N3 C5 C4 172.9(6) . . . . ?
Ni1 N3 C5 C6 -5.6(10) . . . . ?
Ni1 N4 C6 C5 10(2) . . . . ?
Ni1 N4 C7A C8A -24(3) . . . . ?
Ni1 N4 C7B C8B 33(2) . . . . ?
Ni1 N5 C9A C8A 25(2) . . . . ?
Ni1 N5 C9B C8B -29(2) . . . . ?
Ni1 N5 C10 C11 -2.0(18) . . . . ?
Ni1 N6 C11 C12 175.8(6) . . . . ?
Ni1 N6 C11 C10 -11.8(9) . . . . ?
Ni1 N6 C15 C14 -174.5(8) . . . . ?
N3 C1 C2 C3 0.0 . . . . ?
N3 C5 C6 N4 -2(2) . . . . ?
C1 N3 C5 C4 0.0 . . . . ?
C1 N3 C5 C6 -178.5(10) . . . . ?
C1 C2 C3 C4 0.0 . . . . ?
C2 C3 C4 C5 0.0 . . . . ?
C3 C4 C5 N3 0.0 . . . . ?
C3 C4 C5 C6 178.2(12) . . . . ?
C4 C5 C6 N4 179.2(14) . . . . ?
C5 N3 C1 C2 0.0 . . . . ?
N4 C7A C8A C9A 60(3) . . . . ?
N4 C7B C8B C9B -68(2) . . . . ?
N6 C11 C12 C13 0.0 . . . . ?
N6 C11 C10 N5 10.0(18) . . . . ?
C11 N6 C15 C14 0.0 . . . . ?
C11 C12 C13 C14 0.0 . . . . ?
C12 C11 C10 N5 -177.6(11) . . . . ?
C12 C13 C14 C15 0.0 . . . . ?
C13 C14 C15 N6 0.0 . . . . ?
C15 N6 C11 C12 0.0 . . . . ?
C15 N6 C11 C10 172.4(10) . . . . ?
C6 N4 C7A C8A 161(2) . . . . ?
C6 N4 C7B C8B -142.0(18) . . . . ?
C7A N4 C6 C5 -174.4(15) . . . . ?
C7A C8A C9A N5 -62(3) . . . . ?
C9A N5 C10 C11 174.3(14) . . . . ?
C7B N4 C6 C5 -174.4(15) . . . . ?
C7B C8B C9B N5 69(2) . . . . ?
C9B N5 C10 C11 174.3(14) . . . . ?
C10 N5 C9A C8A -151.5(19) . . . . ?
C10 N5 C9B C8B 155.3(15) . . . . ?
C10 C11 C12 C13 -172.4(10) . . . . ?
